data_2239582
loop_
_publ_author_name
'Li, Ai-Hong'
'Han, Jun-Ping'
'Li, Jing'

_publ_section_title
;
 Bis(\m~2~-diphenylphosphinamide-\k^2^<i>O</i>:<i>O</i>)bis[bis(diphenylphosphinamide-\k<i>O</i>)lithium]
 dichloride acetonitrile disolvate
;
_journal_issue 6
_journal_name_full 'Acta Crystallographica Section E'
_journal_page_first m224
_journal_paper_doi 10.1107/S1600536814011076
_journal_volume 70
_journal_year 2014
_chemical_formula_iupac '[Li2 (C12 H12 N O P)6] Cl2, 2C2 H3 N'
_chemical_formula_moiety '6(C12 H12 N O P), 2Li, 2Cl,2(C2 H3 N)'
_chemical_formula_sum 'C76 H78 Cl2 Li2 N8 O6 P6'
_chemical_formula_weight 1470.06
_chemical_name_systematic
;Bis(\m~2~-diphenylphosphinamide-\k^2^<i>O</i>:<i>O</i>)bis[bis(diphenylphosphinamide-\k<i>O</i>)lithium]
dichloride acetonitrile disolvate
;
_space_group_IT_number 2
_symmetry_cell_setting triclinic
_symmetry_space_group_name_Hall '-P 1'
_symmetry_space_group_name_H-M 'P -1'
_atom_sites_solution_hydrogens geom
_atom_sites_solution_primary direct
_atom_sites_solution_secondary difmap
_audit_creation_method SHELXL-97
_cell_angle_alpha 82.5590(10)
_cell_angle_beta 76.5150(10)
_cell_angle_gamma 89.8970(10)
_cell_formula_units_Z 1
_cell_length_a 11.5625(7)
_cell_length_b 12.5552(8)
_cell_length_c 13.7686(9)
_cell_measurement_reflns_used 5610
_cell_measurement_temperature 296(2)
_cell_measurement_theta_max 26.265
_cell_measurement_theta_min 2.388
_cell_volume 1926.5(2)
_computing_cell_refinement 'SAINT (Bruker, 2000)'
_computing_data_collection 'SMART (Bruker, 2000)'
_computing_data_reduction 'SAINT (Bruker, 2000)'
_computing_molecular_graphics 'SHELXTL/PC (Sheldrick, 2008)'
_computing_publication_material 'SHELXTL/PC (Sheldrick, 2008)'
_computing_structure_refinement 'SHELXL-97 (Sheldrick, 2008)'
_computing_structure_solution 'SHELXS-97 (Sheldrick, 2008)'
_diffrn_ambient_temperature 296(2)
_diffrn_measured_fraction_theta_full 1.000
_diffrn_measured_fraction_theta_max 1.000
_diffrn_measurement_device_type 'Bruker SMART CCD'
_diffrn_measurement_method '\w scan'
_diffrn_radiation_monochromator graphite
_diffrn_radiation_source 'fine-focus sealed tube'
_diffrn_radiation_type MoK\a
_diffrn_radiation_wavelength 0.71073
_diffrn_reflns_av_R_equivalents 0.0241
_diffrn_reflns_av_sigmaI/netI 0.0329
_diffrn_reflns_limit_h_max 13
_diffrn_reflns_limit_h_min -13
_diffrn_reflns_limit_k_max 14
_diffrn_reflns_limit_k_min -14
_diffrn_reflns_limit_l_max 16
_diffrn_reflns_limit_l_min -16
_diffrn_reflns_number 13486
_diffrn_reflns_theta_full 25.01
_diffrn_reflns_theta_max 25.01
_diffrn_reflns_theta_min 1.53
_diffrn_standards_interval_count 0
_diffrn_standards_interval_time 0
_diffrn_standards_number 0
_exptl_absorpt_coefficient_mu 0.264
_exptl_absorpt_correction_T_max 0.9490
_exptl_absorpt_correction_T_min 0.9249
_exptl_absorpt_correction_type multi-scan
_exptl_absorpt_process_details '(SADABS; Sheldrick, 1997)'
_exptl_crystal_colour Colourless
_exptl_crystal_density_diffrn 1.267
_exptl_crystal_density_method 'not measured'
_exptl_crystal_description Block
_exptl_crystal_F_000 768
_exptl_crystal_size_max 0.30
_exptl_crystal_size_mid 0.25
_exptl_crystal_size_min 0.20
_refine_diff_density_max 0.254
_refine_diff_density_min -0.288
_refine_ls_extinction_method none
_refine_ls_goodness_of_fit_ref 1.014
_refine_ls_hydrogen_treatment constr
_refine_ls_matrix_type full
_refine_ls_number_parameters 452
_refine_ls_number_reflns 6790
_refine_ls_number_restraints 0
_refine_ls_restrained_S_all 1.014
_refine_ls_R_factor_all 0.0520
_refine_ls_R_factor_gt 0.0351
_refine_ls_shift/su_max 0.001
_refine_ls_shift/su_mean 0.000
_refine_ls_structure_factor_coef Fsqd
_refine_ls_weighting_details 'calc w=1/[\s^2^(Fo^2^)+(0.0401P)^2^+0.5389P] where P=(Fo^2^+2Fc^2^)/3'
_refine_ls_weighting_scheme calc
_refine_ls_wR_factor_gt 0.0834
_refine_ls_wR_factor_ref 0.0931
_reflns_number_gt 5174
_reflns_number_total 6790
_reflns_threshold_expression >2sigma(I)
_cod_data_source_file cv5450sup1.cf
_cod_data_source_block I
_cod_original_sg_symbol_H-M P-1
_cod_database_code 2239582
_cod_database_fobs_code 2239582

loop_
_symmetry_equiv_pos_as_xyz
'x, y, z'
'-x, -y, -z'

loop_
_atom_site_type_symbol
_atom_site_label
_atom_site_fract_x
_atom_site_fract_y
_atom_site_fract_z
_atom_site_U_iso_or_equiv
_atom_site_adp_type
_atom_site_calc_flag
_atom_site_refinement_flags
_atom_site_occupancy
_atom_site_symmetry_multiplicity
P P1 1.17820(4) 0.13701(4) 0.04663(4) 0.03162(13) Uani d . 1 1
O O1 1.08254(11) 0.07098(10) 0.02456(9) 0.0363(3) Uani d . 1 1
N N1 1.30710(14) 0.08603(13) 0.04165(13) 0.0437(4) Uani d . 1 1
H H1C 1.3528 0.0844 -0.0155 0.052 Uiso d R 1 1
H H1D 1.3211 0.0412 0.0874 0.052 Uiso d R 1 1
C C1 1.13169(17) 0.17935(15) 0.16940(14) 0.0347(4) Uani d . 1 1
C C2 1.02395(18) 0.23041(17) 0.19186(16) 0.0444(5) Uani d . 1 1
H H2A 0.9759 0.2364 0.1460 0.053 Uiso calc R 1 1
C C3 0.9875(2) 0.27232(19) 0.28161(17) 0.0562(6) Uani d . 1 1
H H3A 0.9164 0.3085 0.2950 0.067 Uiso calc R 1 1
C C4 1.0562(2) 0.2606(2) 0.35105(17) 0.0602(7) Uani d . 1 1
H H4A 1.0315 0.2887 0.4116 0.072 Uiso calc R 1 1
C C5 1.1608(3) 0.2079(2) 0.33147(17) 0.0609(7) Uani d . 1 1
H H5A 1.2061 0.1986 0.3794 0.073 Uiso calc R 1 1
C C6 1.1998(2) 0.16818(18) 0.24046(16) 0.0490(5) Uani d . 1 1
H H6A 1.2721 0.1339 0.2270 0.059 Uiso calc R 1 1
C C7 1.20818(17) 0.25753(15) -0.04187(14) 0.0362(4) Uani d . 1 1
C C8 1.3130(2) 0.31763(18) -0.05706(18) 0.0559(6) Uani d . 1 1
H H8A 1.3701 0.2945 -0.0220 0.067 Uiso calc R 1 1
C C9 1.3330(2) 0.4112(2) -0.1235(2) 0.0742(8) Uani d . 1 1
H H9A 1.4032 0.4514 -0.1328 0.089 Uiso calc R 1 1
C C10 1.2495(3) 0.4455(2) -0.1764(2) 0.0720(8) Uani d . 1 1
H H10A 1.2638 0.5079 -0.2222 0.086 Uiso calc R 1 1
C C11 1.1448(3) 0.3874(2) -0.16130(18) 0.0625(7) Uani d . 1 1
H H11A 1.0879 0.4111 -0.1963 0.075 Uiso calc R 1 1
C C12 1.1239(2) 0.29339(17) -0.09390(16) 0.0468(5) Uani d . 1 1
H H12A 1.0528 0.2544 -0.0837 0.056 Uiso calc R 1 1
P P2 0.69875(5) 0.20933(4) 0.06022(4) 0.03561(13) Uani d . 1 1
O O3 0.81395(12) 0.15618(11) 0.05724(11) 0.0479(4) Uani d . 1 1
N N2 0.59011(15) 0.15019(13) 0.03084(13) 0.0458(4) Uani d . 1 1
H H2C 0.5927 0.1419 -0.0284 0.055 Uiso d R 1 1
H H2D 0.5557 0.0987 0.0726 0.055 Uiso d R 1 1
C C13 0.63198(17) 0.23950(15) 0.18497(15) 0.0367(4) Uani d . 1 1
C C14 0.5256(2) 0.29275(18) 0.20447(17) 0.0512(6) Uani d . 1 1
H H14A 0.4873 0.3120 0.1527 0.061 Uiso calc R 1 1
C C15 0.4761(2) 0.3175(2) 0.29941(18) 0.0610(7) Uani d . 1 1
H H15A 0.4048 0.3533 0.3117 0.073 Uiso calc R 1 1
C C16 0.5318(2) 0.2895(2) 0.37561(18) 0.0655(7) Uani d . 1 1
H H16A 0.4990 0.3074 0.4396 0.079 Uiso calc R 1 1
C C17 0.6362(2) 0.2350(2) 0.35852(18) 0.0700(8) Uani d . 1 1
H H17A 0.6731 0.2150 0.4111 0.084 Uiso calc R 1 1
C C18 0.6866(2) 0.21000(19) 0.26293(16) 0.0521(6) Uani d . 1 1
H H18A 0.7574 0.1733 0.2513 0.063 Uiso calc R 1 1
C C19 0.72346(17) 0.33430(15) -0.02247(14) 0.0377(5) Uani d . 1 1
C C20 0.8251(2) 0.39536(17) -0.02838(18) 0.0540(6) Uani d . 1 1
H H20A 0.8786 0.3709 0.0099 0.065 Uiso calc R 1 1
C C21 0.8479(2) 0.49210(19) -0.0904(2) 0.0681(7) Uani d . 1 1
H H21A 0.9160 0.5327 -0.0930 0.082 Uiso calc R 1 1
C C22 0.7717(3) 0.52853(19) -0.1478(2) 0.0662(7) Uani d . 1 1
H H22A 0.7871 0.5940 -0.1893 0.079 Uiso calc R 1 1
C C23 0.6720(2) 0.4685(2) -0.1442(2) 0.0715(8) Uani d . 1 1
H H23A 0.6203 0.4926 -0.1845 0.086 Uiso calc R 1 1
C C24 0.6473(2) 0.37226(19) -0.08125(18) 0.0581(6) Uani d . 1 1
H H24A 0.5784 0.3327 -0.0786 0.070 Uiso calc R 1 1
P P3 0.81312(5) -0.10015(4) 0.29783(4) 0.04037(14) Uani d . 1 1
O O5 0.87404(14) -0.02105(12) 0.21222(10) 0.0544(4) Uani d . 1 1
N N3 0.69211(16) -0.16261(16) 0.28927(14) 0.0554(5) Uani d . 1 1
H H3C 0.6382 -0.1215 0.2687 0.066 Uiso d R 1 1
H H3D 0.7038 -0.2141 0.2565 0.066 Uiso d R 1 1
C C25 0.77229(18) -0.03918(16) 0.41151(14) 0.0402(5) Uani d . 1 1
C C26 0.8565(2) 0.02739(18) 0.43200(16) 0.0518(6) Uani d . 1 1
H H26A 0.9291 0.0416 0.3857 0.062 Uiso calc R 1 1
C C27 0.8337(2) 0.0727(2) 0.52018(18) 0.0631(7) Uani d . 1 1
H H27A 0.8912 0.1167 0.5335 0.076 Uiso calc R 1 1
C C28 0.7262(3) 0.0530(2) 0.58840(18) 0.0645(7) Uani d . 1 1
H H28A 0.7108 0.0839 0.6478 0.077 Uiso calc R 1 1
C C29 0.6420(2) -0.0118(2) 0.56917(18) 0.0661(7) Uani d . 1 1
H H29A 0.5692 -0.0247 0.6156 0.079 Uiso calc R 1 1
C C30 0.6637(2) -0.05871(19) 0.48111(16) 0.0535(6) Uani d . 1 1
H H30A 0.6060 -0.1031 0.4686 0.064 Uiso calc R 1 1
C C31 0.91044(19) -0.20680(18) 0.32190(15) 0.0456(5) Uani d . 1 1
C C32 0.8707(2) -0.2984(2) 0.38919(18) 0.0624(7) Uani d . 1 1
H H32A 0.7914 -0.3058 0.4242 0.075 Uiso calc R 1 1
C C33 0.9491(4) -0.3790(2) 0.4044(2) 0.0868(10) Uani d . 1 1
H H33A 0.9222 -0.4405 0.4495 0.104 Uiso calc R 1 1
C C34 1.0650(4) -0.3682(3) 0.3537(3) 0.1030(13) Uani d . 1 1
H H34A 1.1170 -0.4228 0.3640 0.124 Uiso calc R 1 1
C C35 1.1063(3) -0.2777(3) 0.2874(3) 0.0959(11) Uani d . 1 1
H H35A 1.1861 -0.2708 0.2536 0.115 Uiso calc R 1 1
C C36 1.0290(2) -0.1965(2) 0.27084(19) 0.0653(7) Uani d . 1 1
H H36A 1.0567 -0.1353 0.2256 0.078 Uiso calc R 1 1
Cl Cl1 0.52785(5) 0.08079(5) 0.82677(4) 0.05126(16) Uani d . 1 1
Li Li1 0.9102(3) 0.0364(2) 0.0743(2) 0.0338(7) Uani d . 1 1
C C37 0.6237(4) 0.4221(4) 0.5809(3) 0.1075(12) Uani d . 1 1
C C38 0.5623(5) 0.3318(4) 0.6414(3) 0.1495(18) Uani d . 1 1
H H38A 0.5694 0.3316 0.7095 0.224 Uiso calc R 1 1
H H38B 0.5957 0.2677 0.6166 0.224 Uiso calc R 1 1
H H38C 0.4799 0.3342 0.6396 0.224 Uiso calc R 1 1
N N4 0.6733(4) 0.4948(4) 0.5345(4) 0.190(2) Uani d . 1 1

loop_
_atom_site_aniso_label
_atom_site_aniso_U_11
_atom_site_aniso_U_22
_atom_site_aniso_U_33
_atom_site_aniso_U_12
_atom_site_aniso_U_13
_atom_site_aniso_U_23
P1 0.0277(3) 0.0330(3) 0.0350(3) -0.0010(2) -0.0076(2) -0.0068(2)
O1 0.0300(7) 0.0412(8) 0.0391(7) -0.0042(6) -0.0064(6) -0.0134(6)
N1 0.0338(9) 0.0485(10) 0.0467(10) 0.0059(8) -0.0074(8) -0.0030(8)
C1 0.0375(11) 0.0321(10) 0.0342(10) -0.0050(8) -0.0085(8) -0.0035(8)
C2 0.0412(12) 0.0518(13) 0.0423(12) -0.0009(10) -0.0100(9) -0.0144(10)
C3 0.0518(14) 0.0628(15) 0.0524(14) -0.0001(12) -0.0009(11) -0.0228(12)
C4 0.0794(19) 0.0614(16) 0.0369(13) -0.0162(14) -0.0028(12) -0.0157(11)
C5 0.0848(19) 0.0636(16) 0.0404(13) -0.0067(14) -0.0274(13) -0.0057(12)
C6 0.0555(14) 0.0513(13) 0.0444(13) 0.0034(11) -0.0211(11) -0.0043(10)
C7 0.0366(11) 0.0371(11) 0.0340(10) 0.0012(9) -0.0050(9) -0.0077(8)
C8 0.0427(13) 0.0513(14) 0.0677(16) -0.0068(11) -0.0073(11) 0.0040(12)
C9 0.0607(17) 0.0562(16) 0.092(2) -0.0126(13) -0.0018(15) 0.0137(15)
C10 0.093(2) 0.0471(15) 0.0616(17) 0.0027(15) 0.0004(15) 0.0115(12)
C11 0.0855(19) 0.0569(16) 0.0498(14) 0.0174(14) -0.0263(13) -0.0055(12)
C12 0.0546(14) 0.0444(12) 0.0446(12) 0.0026(10) -0.0181(10) -0.0068(10)
P2 0.0356(3) 0.0325(3) 0.0403(3) 0.0050(2) -0.0125(2) -0.0040(2)
O3 0.0442(8) 0.0468(8) 0.0541(9) 0.0159(7) -0.0150(7) -0.0058(7)
N2 0.0512(11) 0.0453(10) 0.0426(10) -0.0075(8) -0.0142(8) -0.0056(8)
C13 0.0383(11) 0.0311(10) 0.0416(11) 0.0015(8) -0.0119(9) -0.0031(8)
C14 0.0510(14) 0.0583(14) 0.0471(13) 0.0165(11) -0.0165(11) -0.0080(11)
C15 0.0592(15) 0.0651(16) 0.0564(15) 0.0216(13) -0.0076(12) -0.0109(12)
C16 0.0775(19) 0.0726(17) 0.0430(14) 0.0147(15) -0.0046(13) -0.0126(12)
C17 0.0782(19) 0.093(2) 0.0424(14) 0.0209(16) -0.0232(13) -0.0078(13)
C18 0.0486(13) 0.0623(15) 0.0470(13) 0.0131(11) -0.0152(11) -0.0058(11)
C19 0.0372(11) 0.0365(11) 0.0388(11) 0.0048(9) -0.0076(9) -0.0059(9)
C20 0.0544(14) 0.0439(13) 0.0661(16) -0.0025(11) -0.0216(12) -0.0026(11)
C21 0.0652(17) 0.0464(15) 0.089(2) -0.0149(13) -0.0131(15) -0.0029(14)
C22 0.0773(19) 0.0415(14) 0.0688(17) -0.0003(13) -0.0034(15) 0.0087(12)
C23 0.0721(18) 0.0641(17) 0.0740(18) 0.0065(14) -0.0257(15) 0.0217(14)
C24 0.0476(14) 0.0564(15) 0.0689(16) -0.0031(11) -0.0230(12) 0.0139(12)
P3 0.0419(3) 0.0473(3) 0.0304(3) 0.0046(2) -0.0076(2) -0.0010(2)
O5 0.0662(10) 0.0590(10) 0.0312(8) 0.0009(8) -0.0027(7) 0.0030(7)
N3 0.0509(11) 0.0658(13) 0.0553(12) 0.0068(10) -0.0212(9) -0.0136(10)
C25 0.0447(12) 0.0420(12) 0.0309(10) 0.0076(9) -0.0070(9) 0.0029(9)
C26 0.0543(14) 0.0566(14) 0.0402(12) -0.0008(11) -0.0027(10) -0.0059(11)
C27 0.0796(19) 0.0640(16) 0.0475(14) 0.0011(14) -0.0153(13) -0.0136(12)
C28 0.089(2) 0.0661(17) 0.0374(13) 0.0203(15) -0.0096(13) -0.0113(12)
C29 0.0615(16) 0.0847(19) 0.0411(14) 0.0193(15) 0.0067(12) -0.0023(13)
C30 0.0476(13) 0.0661(15) 0.0409(13) 0.0044(11) -0.0018(10) -0.0012(11)
C31 0.0515(13) 0.0547(13) 0.0357(11) 0.0107(11) -0.0161(10) -0.0135(10)
C32 0.0811(18) 0.0611(16) 0.0476(14) 0.0170(14) -0.0233(13) -0.0021(12)
C33 0.135(3) 0.073(2) 0.0621(18) 0.039(2) -0.044(2) -0.0075(15)
C34 0.125(3) 0.125(3) 0.079(2) 0.076(3) -0.052(2) -0.037(2)
C35 0.069(2) 0.146(3) 0.085(2) 0.052(2) -0.0269(18) -0.042(2)
C36 0.0544(15) 0.0855(19) 0.0595(16) 0.0155(14) -0.0153(13) -0.0188(14)
Cl1 0.0512(3) 0.0653(4) 0.0356(3) 0.0019(3) -0.0094(2) -0.0017(2)
Li1 0.0315(17) 0.0380(18) 0.0317(17) 0.0030(13) -0.0069(13) -0.0054(14)
C37 0.107(3) 0.103(3) 0.109(3) -0.012(2) -0.016(2) -0.018(2)
C38 0.202(5) 0.141(4) 0.098(3) -0.060(4) -0.027(3) -0.002(3)
N4 0.174(4) 0.132(3) 0.226(5) -0.038(3) 0.006(4) 0.012(3)

loop_
_atom_type_symbol
_atom_type_description
_atom_type_scat_dispersion_real
_atom_type_scat_dispersion_imag
_atom_type_scat_source
C C 0.0033 0.0016 'International Tables Vol C Tables 4.2.6.8 and 6.1.1.4'
H H 0.0000 0.0000 'International Tables Vol C Tables 4.2.6.8 and 6.1.1.4'
N N 0.0061 0.0033 'International Tables Vol C Tables 4.2.6.8 and 6.1.1.4'
O O 0.0106 0.0060 'International Tables Vol C Tables 4.2.6.8 and 6.1.1.4'
P P 0.1023 0.0942 'International Tables Vol C Tables 4.2.6.8 and 6.1.1.4'
Cl Cl 0.1484 0.1585 'International Tables Vol C Tables 4.2.6.8 and 6.1.1.4'
Li Li -0.0003 0.0001 'International Tables Vol C Tables 4.2.6.8 and 6.1.1.4'

loop_
_geom_angle_atom_site_label_1
_geom_angle_atom_site_label_2
_geom_angle_atom_site_label_3
_geom_angle_site_symmetry_1
_geom_angle_site_symmetry_3
_geom_angle
O1 P1 N1 . . 118.66(8)
O1 P1 C7 . . 109.85(8)
N1 P1 C7 . . 104.13(9)
O1 P1 C1 . . 110.95(8)
N1 P1 C1 . . 106.11(9)
C7 P1 C1 . . 106.30(9)
P1 O1 Li1 . . 140.12(12)
P1 O1 Li1 . 2_755 131.06(11)
Li1 O1 Li1 . 2_755 88.68(13)
P1 N1 H1C . . 118.0
P1 N1 H1D . . 122.7
H1C N1 H1D . . 114.9
C6 C1 C2 . . 118.55(19)
C6 C1 P1 . . 123.63(16)
C2 C1 P1 . . 117.76(15)
C3 C2 C1 . . 120.6(2)
C3 C2 H2A . . 119.7
C1 C2 H2A . . 119.7
C4 C3 C2 . . 120.0(2)
C4 C3 H3A . . 120.0
C2 C3 H3A . . 120.0
C5 C4 C3 . . 120.2(2)
C5 C4 H4A . . 119.9
C3 C4 H4A . . 119.9
C4 C5 C6 . . 120.3(2)
C4 C5 H5A . . 119.8
C6 C5 H5A . . 119.8
C5 C6 C1 . . 120.3(2)
C5 C6 H6A . . 119.9
C1 C6 H6A . . 119.9
C12 C7 C8 . . 119.0(2)
C12 C7 P1 . . 119.53(16)
C8 C7 P1 . . 121.44(16)
C9 C8 C7 . . 120.5(2)
C9 C8 H8A . . 119.7
C7 C8 H8A . . 119.7
C10 C9 C8 . . 120.1(2)
C10 C9 H9A . . 120.0
C8 C9 H9A . . 120.0
C11 C10 C9 . . 120.0(2)
C11 C10 H10A . . 120.0
C9 C10 H10A . . 120.0
C10 C11 C12 . . 120.1(2)
C10 C11 H11A . . 120.0
C12 C11 H11A . . 120.0
C7 C12 C11 . . 120.3(2)
C7 C12 H12A . . 119.9
C11 C12 H12A . . 119.9
O3 P2 N2 . . 121.04(9)
O3 P2 C19 . . 109.35(9)
N2 P2 C19 . . 104.64(9)
O3 P2 C13 . . 111.06(9)
N2 P2 C13 . . 102.34(9)
C19 P2 C13 . . 107.49(9)
P2 O3 Li1 . . 153.97(13)
P2 N2 H2C . . 121.0
P2 N2 H2D . . 116.1
H2C N2 H2D . . 113.2
C18 C13 C14 . . 118.9(2)
C18 C13 P2 . . 120.15(16)
C14 C13 P2 . . 120.95(16)
C15 C14 C13 . . 120.8(2)
C15 C14 H14A . . 119.6
C13 C14 H14A . . 119.6
C16 C15 C14 . . 119.9(2)
C16 C15 H15A . . 120.1
C14 C15 H15A . . 120.1
C15 C16 C17 . . 120.4(2)
C15 C16 H16A . . 119.8
C17 C16 H16A . . 119.8
C16 C17 C18 . . 120.0(2)
C16 C17 H17A . . 120.0
C18 C17 H17A . . 120.0
C13 C18 C17 . . 120.1(2)
C13 C18 H18A . . 120.0
C17 C18 H18A . . 120.0
C24 C19 C20 . . 118.0(2)
C24 C19 P2 . . 123.43(16)
C20 C19 P2 . . 118.52(16)
C21 C20 C19 . . 120.7(2)
C21 C20 H20A . . 119.6
C19 C20 H20A . . 119.6
C22 C21 C20 . . 120.5(2)
C22 C21 H21A . . 119.8
C20 C21 H21A . . 119.8
C21 C22 C23 . . 119.6(2)
C21 C22 H22A . . 120.2
C23 C22 H22A . . 120.2
C22 C23 C24 . . 120.5(2)
C22 C23 H23A . . 119.8
C24 C23 H23A . . 119.8
C19 C24 C23 . . 120.7(2)
C19 C24 H24A . . 119.7
C23 C24 H24A . . 119.7
O5 P3 N3 . . 118.56(9)
O5 P3 C25 . . 110.89(9)
N3 P3 C25 . . 105.63(10)
O5 P3 C31 . . 110.65(10)
N3 P3 C31 . . 104.03(10)
C25 P3 C31 . . 106.20(9)
P3 O5 Li1 . . 152.08(14)
P3 N3 H3C . . 115.8
P3 N3 H3D . . 114.9
H3C N3 H3D . . 109.1
C26 C25 C30 . . 118.8(2)
C26 C25 P3 . . 117.40(15)
C30 C25 P3 . . 123.70(17)
C27 C26 C25 . . 120.7(2)
C27 C26 H26A . . 119.7
C25 C26 H26A . . 119.7
C28 C27 C26 . . 120.0(2)
C28 C27 H27A . . 120.0
C26 C27 H27A . . 120.0
C29 C28 C27 . . 120.1(2)
C29 C28 H28A . . 120.0
C27 C28 H28A . . 120.0
C28 C29 C30 . . 120.6(2)
C28 C29 H29A . . 119.7
C30 C29 H29A . . 119.7
C29 C30 C25 . . 119.7(2)
C29 C30 H30A . . 120.1
C25 C30 H30A . . 120.1
C36 C31 C32 . . 119.4(2)
C36 C31 P3 . . 118.41(19)
C32 C31 P3 . . 122.23(18)
C33 C32 C31 . . 120.1(3)
C33 C32 H32A . . 120.0
C31 C32 H32A . . 120.0
C34 C33 C32 . . 120.1(3)
C34 C33 H33A . . 120.0
C32 C33 H33A . . 120.0
C33 C34 C35 . . 120.8(3)
C33 C34 H34A . . 119.6
C35 C34 H34A . . 119.6
C34 C35 C36 . . 119.9(3)
C34 C35 H35A . . 120.1
C36 C35 H35A . . 120.1
C31 C36 C35 . . 119.8(3)
C31 C36 H36A . . 120.1
C35 C36 H36A . . 120.1
O5 Li1 O3 . . 108.65(16)
O5 Li1 O1 . . 110.82(16)
O3 Li1 O1 . . 113.23(16)
O5 Li1 O1 . 2_755 116.04(16)
O3 Li1 O1 . 2_755 115.90(16)
O1 Li1 O1 . 2_755 91.32(13)
O5 Li1 Li1 . 2_755 124.7(2)
O3 Li1 Li1 . 2_755 126.5(2)
O1 Li1 Li1 . 2_755 46.32(10)
O1 Li1 Li1 2_755 2_755 45.00(9)
N4 C37 C38 . . 178.5(5)
C37 C38 H38A . . 109.5
C37 C38 H38B . . 109.5
H38A C38 H38B . . 109.5
C37 C38 H38C . . 109.5
H38A C38 H38C . . 109.5
H38B C38 H38C . . 109.5

loop_
_geom_bond_atom_site_label_1
_geom_bond_atom_site_label_2
_geom_bond_site_symmetry_2
_geom_bond_distance
P1 O1 . 1.4928(13)
P1 N1 . 1.6112(16)
P1 C7 . 1.795(2)
P1 C1 . 1.7991(19)
O1 Li1 . 1.980(3)
O1 Li1 2_755 2.025(3)
N1 H1C . 0.8423
N1 H1D . 0.8335
C1 C6 . 1.386(3)
C1 C2 . 1.388(3)
C2 C3 . 1.381(3)
C2 H2A . 0.9300
C3 C4 . 1.373(3)
C3 H3A . 0.9300
C4 C5 . 1.366(3)
C4 H4A . 0.9300
C5 C6 . 1.386(3)
C5 H5A . 0.9300
C6 H6A . 0.9300
C7 C12 . 1.381(3)
C7 C8 . 1.388(3)
C8 C9 . 1.377(3)
C8 H8A . 0.9300
C9 C10 . 1.376(4)
C9 H9A . 0.9300
C10 C11 . 1.373(4)
C10 H10A . 0.9300
C11 C12 . 1.387(3)
C11 H11A . 0.9300
C12 H12A . 0.9300
P2 O3 . 1.4831(14)
P2 N2 . 1.6159(17)
P2 C19 . 1.796(2)
P2 C13 . 1.800(2)
O3 Li1 . 1.892(3)
N2 H2C . 0.8286
N2 H2D . 0.8393
C13 C18 . 1.379(3)
C13 C14 . 1.386(3)
C14 C15 . 1.374(3)
C14 H14A . 0.9300
C15 C16 . 1.363(3)
C15 H15A . 0.9300
C16 C17 . 1.374(3)
C16 H16A . 0.9300
C17 C18 . 1.385(3)
C17 H17A . 0.9300
C18 H18A . 0.9300
C19 C24 . 1.375(3)
C19 C20 . 1.385(3)
C20 C21 . 1.379(3)
C20 H20A . 0.9300
C21 C22 . 1.357(4)
C21 H21A . 0.9300
C22 C23 . 1.366(4)
C22 H22A . 0.9300
C23 C24 . 1.381(3)
C23 H23A . 0.9300
C24 H24A . 0.9300
P3 O5 . 1.4777(15)
P3 N3 . 1.6405(19)
P3 C25 . 1.795(2)
P3 C31 . 1.795(2)
O5 Li1 . 1.891(3)
N3 H3C . 0.8823
N3 H3D . 0.8287
C25 C26 . 1.385(3)
C25 C30 . 1.390(3)
C26 C27 . 1.377(3)
C26 H26A . 0.9300
C27 C28 . 1.373(3)
C27 H27A . 0.9300
C28 C29 . 1.363(4)
C28 H28A . 0.9300
C29 C30 . 1.387(3)
C29 H29A . 0.9300
C30 H30A . 0.9300
C31 C36 . 1.385(3)
C31 C32 . 1.385(3)
C32 C33 . 1.385(4)
C32 H32A . 0.9300
C33 C34 . 1.357(5)
C33 H33A . 0.9300
C34 C35 . 1.372(5)
C34 H34A . 0.9300
C35 C36 . 1.386(4)
C35 H35A . 0.9300
C36 H36A . 0.9300
Li1 O1 2_755 2.025(3)
Li1 Li1 2_755 2.799(6)
C37 N4 . 1.119(5)
C37 C38 . 1.402(5)
C38 H38A . 0.9600
C38 H38B . 0.9600
C38 H38C . 0.9600

loop_
_geom_hbond_atom_site_label_D
_geom_hbond_atom_site_label_H
_geom_hbond_atom_site_label_A
_geom_hbond_site_symmetry_A
_geom_hbond_distance_DH
_geom_hbond_distance_HA
_geom_hbond_distance_DA
_geom_hbond_angle_DHA
N1 H1C Cl1 1_654 0.84 2.61 3.4351(17) 169
N1 H1D Cl1 2_756 0.83 2.70 3.4534(17) 152
N2 H2C Cl1 1_554 0.83 2.50 3.2789(18) 158
N2 H2D Cl1 2_656 0.84 2.55 3.3776(18) 169
N3 H3C Cl1 2_656 0.88 2.58 3.3967(19) 154

loop_
_geom_torsion_atom_site_label_1
_geom_torsion_atom_site_label_2
_geom_torsion_atom_site_label_3
_geom_torsion_atom_site_label_4
_geom_torsion_site_symmetry_1
_geom_torsion_site_symmetry_4
_geom_torsion
N1 P1 O1 Li1 . . 138.66(19)
C7 P1 O1 Li1 . . -101.80(19)
C1 P1 O1 Li1 . . 15.4(2)
N1 P1 O1 Li1 . 2_755 -35.57(18)
C7 P1 O1 Li1 . 2_755 83.98(16)
C1 P1 O1 Li1 . 2_755 -158.79(15)
O1 P1 C1 C6 . . 130.81(17)
N1 P1 C1 C6 . . 0.6(2)
C7 P1 C1 C6 . . -109.80(18)
O1 P1 C1 C2 . . -52.26(17)
N1 P1 C1 C2 . . 177.57(15)
C7 P1 C1 C2 . . 67.13(17)
C6 C1 C2 C3 . . 2.2(3)
P1 C1 C2 C3 . . -174.93(17)
C1 C2 C3 C4 . . -2.1(3)
C2 C3 C4 C5 . . 0.2(4)
C3 C4 C5 C6 . . 1.6(4)
C4 C5 C6 C1 . . -1.5(3)
C2 C1 C6 C5 . . -0.4(3)
P1 C1 C6 C5 . . 176.55(17)
O1 P1 C7 C12 . . 20.38(19)
N1 P1 C7 C12 . . 148.45(16)
C1 P1 C7 C12 . . -99.72(17)
O1 P1 C7 C8 . . -161.65(17)
N1 P1 C7 C8 . . -33.6(2)
C1 P1 C7 C8 . . 78.25(19)
C12 C7 C8 C9 . . -0.5(3)
P1 C7 C8 C9 . . -178.4(2)
C7 C8 C9 C10 . . -0.6(4)
C8 C9 C10 C11 . . 1.3(4)
C9 C10 C11 C12 . . -0.9(4)
C8 C7 C12 C11 . . 0.9(3)
P1 C7 C12 C11 . . 178.90(17)
C10 C11 C12 C7 . . -0.2(4)
N2 P2 O3 Li1 . . -36.5(3)
C19 P2 O3 Li1 . . -158.1(3)
C13 P2 O3 Li1 . . 83.5(3)
O3 P2 C13 C18 . . -2.0(2)
N2 P2 C13 C18 . . 128.51(18)
C19 P2 C13 C18 . . -121.61(18)
O3 P2 C13 C14 . . 177.75(17)
N2 P2 C13 C14 . . -51.71(19)
C19 P2 C13 C14 . . 58.17(19)
C18 C13 C14 C15 . . 1.1(3)
P2 C13 C14 C15 . . -178.71(18)
C13 C14 C15 C16 . . 0.0(4)
C14 C15 C16 C17 . . -1.1(4)
C15 C16 C17 C18 . . 1.2(4)
C14 C13 C18 C17 . . -1.0(3)
P2 C13 C18 C17 . . 178.81(19)
C16 C17 C18 C13 . . -0.1(4)
O3 P2 C19 C24 . . 141.69(19)
N2 P2 C19 C24 . . 10.6(2)
C13 P2 C19 C24 . . -97.6(2)
O3 P2 C19 C20 . . -37.60(19)
N2 P2 C19 C20 . . -168.64(17)
C13 P2 C19 C20 . . 83.06(18)
C24 C19 C20 C21 . . 0.9(3)
P2 C19 C20 C21 . . -179.74(19)
C19 C20 C21 C22 . . -0.8(4)
C20 C21 C22 C23 . . -0.3(4)
C21 C22 C23 C24 . . 1.3(4)
C20 C19 C24 C23 . . 0.0(4)
P2 C19 C24 C23 . . -179.3(2)
C22 C23 C24 C19 . . -1.1(4)
N3 P3 O5 Li1 . . -23.4(3)
C25 P3 O5 Li1 . . -145.8(3)
C31 P3 O5 Li1 . . 96.7(3)
O5 P3 C25 C26 . . -44.58(19)
N3 P3 C25 C26 . . -174.24(16)
C31 P3 C25 C26 . . 75.68(18)
O5 P3 C25 C30 . . 138.18(18)
N3 P3 C25 C30 . . 8.5(2)
C31 P3 C25 C30 . . -101.57(19)
C30 C25 C26 C27 . . 0.6(3)
P3 C25 C26 C27 . . -176.76(18)
C25 C26 C27 C28 . . -0.7(4)
C26 C27 C28 C29 . . 0.3(4)
C27 C28 C29 C30 . . 0.2(4)
C28 C29 C30 C25 . . -0.3(4)
C26 C25 C30 C29 . . -0.2(3)
P3 C25 C30 C29 . . 177.05(17)
O5 P3 C31 C36 . . 8.5(2)
N3 P3 C31 C36 . . 136.90(18)
C25 P3 C31 C36 . . -111.89(19)
O5 P3 C31 C32 . . -171.27(18)
N3 P3 C31 C32 . . -42.9(2)
C25 P3 C31 C32 . . 68.3(2)
C36 C31 C32 C33 . . -0.4(4)
P3 C31 C32 C33 . . 179.36(19)
C31 C32 C33 C34 . . 0.2(4)
C32 C33 C34 C35 . . 0.4(5)
C33 C34 C35 C36 . . -0.7(5)
C32 C31 C36 C35 . . 0.1(4)
P3 C31 C36 C35 . . -179.7(2)
C34 C35 C36 C31 . . 0.5(4)
P3 O5 Li1 O3 . . 99.5(3)
P3 O5 Li1 O1 . . -135.5(2)
P3 O5 Li1 O1 . 2_755 -33.2(4)
P3 O5 Li1 Li1 . 2_755 -85.0(4)
P2 O3 Li1 O5 . . -63.1(4)
P2 O3 Li1 O1 . . 173.3(2)
P2 O3 Li1 O1 . 2_755 69.6(4)
P2 O3 Li1 Li1 . 2_755 121.4(3)
P1 O1 Li1 O5 . . -57.1(3)
Li1 O1 Li1 O5 2_755 . 118.6(2)
P1 O1 Li1 O3 . . 65.3(2)
Li1 O1 Li1 O3 2_755 . -119.0(2)
P1 O1 Li1 O1 . 2_755 -175.65(16)
Li1 O1 Li1 O1 2_755 2_755 0.0
P1 O1 Li1 Li1 . 2_755 -175.65(16)
